data_2231275
loop_
_publ_author_name
'Rivera, Augusto'
'Camacho, Jairo'
'R\'ios-Motta, Jaime'
'Pojarov\'a, Michaela'
'Du\<sek, Michal'

_publ_section_title
;
 3,3'-(Ethane-1,2-diyl)bis(6-methyl-3,4-dihydro-2<i>H</i>-1,3-benzoxazine)
;
_journal_coeditor_code QM2015
_journal_issue 8
_journal_name_full 'Acta Crystallographica Section E'
_journal_page_first o2028
_journal_paper_doi 10.1107/S1600536811027139
_journal_volume 67
_journal_year 2011
_chemical_formula_iupac 'C20 H24 N2 O2'
_chemical_formula_moiety 'C20 H24 N2 O2'
_chemical_formula_sum 'C20 H24 N2 O2'
_chemical_formula_weight 324.41
_chemical_name_systematic
;
3,3'-(Ethane-1,2-diyl)bis(6-methyl-3,4-dihydro-2<i>H</i>-1,3-benzoxazine)
;
_space_group_IT_number 14
_symmetry_cell_setting monoclinic
_symmetry_space_group_name_Hall '-P 2yn'
_symmetry_space_group_name_H-M 'P 1 21/n 1'
_atom_sites_solution_hydrogens geom
_atom_sites_solution_primary direct
_atom_sites_solution_secondary difmap
_audit_creation_method SHELXL-97
_cell_angle_alpha 90.00
_cell_angle_beta 95.8990(10)
_cell_angle_gamma 90.00
_cell_formula_units_Z 2
_cell_length_a 8.50420(10)
_cell_length_b 5.85580(10)
_cell_length_c 16.5519(2)
_cell_measurement_reflns_used 6632
_cell_measurement_temperature 130.0
_cell_measurement_theta_max 67.0430
_cell_measurement_theta_min 5.2245
_cell_volume 819.90(2)
_computing_cell_refinement 'Crysalis PRO (Agilent 2011)'
_computing_data_collection 'Crysalis PRO (Agilent, 2011)'
_computing_data_reduction 'Crysalis PRO (Agilent, 2011)'
_computing_molecular_graphics 'DIAMOND (Brandenburg & Putz, 2005)'
_computing_publication_material 'publCIF (Westrip, 2010)'
_computing_structure_refinement 'SHELXL97 (Sheldrick, 2008)'
_computing_structure_solution 'SHELXS97 (Sheldrick, 2008)'
_diffrn_ambient_temperature 130.0
_diffrn_detector_area_resol_mean 10.3784
_diffrn_measured_fraction_theta_full 0.995
_diffrn_measured_fraction_theta_max 0.995
_diffrn_measurement_device_type 'Xcalibur, Atlas, Gemini ultra'
_diffrn_measurement_method
;Rotation method data acquisition using \w
 scans
;
_diffrn_radiation_monochromator mirror
_diffrn_radiation_source 'Enhance Ultra (Cu) X-ray Source'
_diffrn_radiation_type 'Cu K\a'
_diffrn_radiation_wavelength 1.5418
_diffrn_reflns_av_R_equivalents 0.0132
_diffrn_reflns_av_sigmaI/netI 0.0089
_diffrn_reflns_limit_h_max 10
_diffrn_reflns_limit_h_min -10
_diffrn_reflns_limit_k_max 6
_diffrn_reflns_limit_k_min -7
_diffrn_reflns_limit_l_max 19
_diffrn_reflns_limit_l_min -18
_diffrn_reflns_number 7156
_diffrn_reflns_theta_full 67.14
_diffrn_reflns_theta_max 67.14
_diffrn_reflns_theta_min 5.37
_exptl_absorpt_coefficient_mu 0.675
_exptl_absorpt_correction_T_max 0.668
_exptl_absorpt_correction_T_min 0.384
_exptl_absorpt_correction_type analytical
_exptl_absorpt_process_details
;
(CrysAlis PRO; Agilent, 2011)
;
_exptl_crystal_colour colourless
_exptl_crystal_density_diffrn 1.314
_exptl_crystal_density_method 'not measured'
_exptl_crystal_description plate
_exptl_crystal_F_000 348
_exptl_crystal_size_max 0.4990
_exptl_crystal_size_mid 0.3246
_exptl_crystal_size_min 0.1958
_refine_diff_density_max 0.211
_refine_diff_density_min -0.163
_refine_ls_extinction_coef 0.033(2)
_refine_ls_extinction_expression Fc^*^=kFc[1+0.001xFc^2^\l^3^/sin(2\q)]^-1/4^
_refine_ls_extinction_method 'SHELXL97 (Sheldrick, 2008)'
_refine_ls_goodness_of_fit_ref 1.033
_refine_ls_hydrogen_treatment constr
_refine_ls_matrix_type full
_refine_ls_number_parameters 111
_refine_ls_number_reflns 1452
_refine_ls_number_restraints 0
_refine_ls_restrained_S_all 1.033
_refine_ls_R_factor_all 0.0339
_refine_ls_R_factor_gt 0.0335
_refine_ls_shift/su_max 0.001
_refine_ls_shift/su_mean 0.000
_refine_ls_structure_factor_coef Fsqd
_refine_ls_weighting_details 'calc w=1/[\s^2^(Fo^2^)+(0.0446P)^2^+0.3441P] where P=(Fo^2^+2Fc^2^)/3'
_refine_ls_weighting_scheme calc
_refine_ls_wR_factor_gt 0.0869
_refine_ls_wR_factor_ref 0.0871
_reflns_number_gt 1429
_reflns_number_total 1452
_reflns_threshold_expression I>2\s(I)
_cod_data_source_file qm2015.cif
_cod_data_source_block I
_cod_original_sg_symbol_H-M 'P 21/n'
_cod_database_code 2231275
_cod_database_fobs_code 2231275

loop_
_symmetry_equiv_pos_as_xyz
'x, y, z'
'-x+1/2, y+1/2, -z+1/2'
'-x, -y, -z'
'x-1/2, -y-1/2, z-1/2'

loop_
_atom_site_type_symbol
_atom_site_label
_atom_site_fract_x
_atom_site_fract_y
_atom_site_fract_z
_atom_site_U_iso_or_equiv
_atom_site_adp_type
_atom_site_calc_flag
_atom_site_refinement_flags
_atom_site_occupancy
_atom_site_symmetry_multiplicity
O O1 0.72879(9) 0.13355(13) 0.81920(5) 0.0219(2) Uani d . 1 1
C C2 0.88891(13) 0.0460(2) 0.82084(7) 0.0207(3) Uani d . 1 1
H H2A 0.8959 -0.0491 0.7734 0.025 Uiso calc R 1 1
H H2B 0.9608 0.1735 0.8174 0.025 Uiso calc R 1 1
N N3 0.93877(10) -0.08416(16) 0.89191(5) 0.0191(3) Uani d . 1 1
C C4 0.84012(13) -0.29037(19) 0.89165(6) 0.0196(3) Uani d . 1 1
H H4A 0.8583 -0.3650 0.9441 0.023 Uiso calc R 1 1
H H4B 0.8708 -0.3956 0.8508 0.023 Uiso calc R 1 1
C C5 0.66601(13) -0.23570(19) 0.87416(6) 0.0189(3) Uani d . 1 1
C C6 0.54855(13) -0.3874(2) 0.89236(6) 0.0205(3) Uani d . 1 1
H H6 0.5781 -0.5261 0.9168 0.025 Uiso calc R 1 1
C C7 0.38861(13) -0.3384(2) 0.87522(7) 0.0220(3) Uani d . 1 1
C C8 0.34747(13) -0.1288(2) 0.83884(7) 0.0245(3) Uani d . 1 1
H H8 0.2412 -0.0917 0.8271 0.029 Uiso calc R 1 1
C C9 0.46154(14) 0.0245(2) 0.81998(7) 0.0232(3) Uani d . 1 1
H H9 0.4319 0.1630 0.7955 0.028 Uiso calc R 1 1
C C10 0.62084(13) -0.02829(19) 0.83767(6) 0.0195(3) Uani d . 1 1
C C11 0.26270(14) -0.5038(2) 0.89513(7) 0.0261(3) Uani d . 1 1
H H11A 0.2123 -0.5685 0.8458 0.031 Uiso calc R 1 1
H H11B 0.1856 -0.4250 0.9232 0.031 Uiso calc R 1 1
H H11C 0.3099 -0.6234 0.9291 0.031 Uiso calc R 1 1
C C12 0.94008(13) 0.04830(19) 0.96715(6) 0.0205(3) Uani d . 1 1
H H12A 0.8357 0.0451 0.9858 0.025 Uiso calc R 1 1
H H12B 0.9662 0.2060 0.9566 0.025 Uiso calc R 1 1

loop_
_atom_site_aniso_label
_atom_site_aniso_U_11
_atom_site_aniso_U_22
_atom_site_aniso_U_33
_atom_site_aniso_U_12
_atom_site_aniso_U_13
_atom_site_aniso_U_23
O1 0.0200(4) 0.0209(4) 0.0243(4) 0.0001(3) 0.0000(3) 0.0041(3)
C2 0.0187(5) 0.0238(6) 0.0194(6) -0.0003(4) 0.0012(4) 0.0010(4)
N3 0.0195(5) 0.0195(5) 0.0180(5) -0.0007(4) 0.0001(4) -0.0003(4)
C4 0.0204(6) 0.0183(6) 0.0195(5) 0.0008(4) 0.0001(4) -0.0005(4)
C5 0.0202(6) 0.0207(6) 0.0155(5) 0.0008(4) 0.0003(4) -0.0030(4)
C6 0.0238(6) 0.0195(6) 0.0179(5) 0.0005(4) 0.0010(4) -0.0018(4)
C7 0.0217(6) 0.0251(6) 0.0193(5) -0.0018(5) 0.0028(4) -0.0048(5)
C8 0.0176(6) 0.0291(7) 0.0263(6) 0.0026(5) 0.0000(4) -0.0029(5)
C9 0.0234(6) 0.0217(6) 0.0239(6) 0.0035(5) -0.0008(4) 0.0004(5)
C10 0.0212(6) 0.0209(6) 0.0164(5) -0.0013(4) 0.0012(4) -0.0023(4)
C11 0.0216(6) 0.0295(7) 0.0275(6) -0.0021(5) 0.0040(5) -0.0023(5)
C12 0.0205(5) 0.0196(6) 0.0208(6) 0.0012(4) -0.0007(4) -0.0017(4)

loop_
_atom_type_symbol
_atom_type_description
_atom_type_scat_dispersion_real
_atom_type_scat_dispersion_imag
_atom_type_scat_source
C C 0.0181 0.0091 'International Tables Vol C Tables 4.2.6.8 and 6.1.1.4'
H H 0.0000 0.0000 'International Tables Vol C Tables 4.2.6.8 and 6.1.1.4'
N N 0.0311 0.0180 'International Tables Vol C Tables 4.2.6.8 and 6.1.1.4'
O O 0.0492 0.0322 'International Tables Vol C Tables 4.2.6.8 and 6.1.1.4'

loop_
_geom_angle_atom_site_label_1
_geom_angle_atom_site_label_2
_geom_angle_atom_site_label_3
_geom_angle_site_symmetry_1
_geom_angle_site_symmetry_3
_geom_angle
C10 O1 C2 . . 113.49(8)
N3 C2 O1 . . 113.69(8)
N3 C2 H2A . . 108.8
O1 C2 H2A . . 108.8
N3 C2 H2B . . 108.8
O1 C2 H2B . . 108.8
H2A C2 H2B . . 107.7
C2 N3 C12 . . 113.12(9)
C2 N3 C4 . . 108.35(8)
C12 N3 C4 . . 113.04(8)
N3 C4 C5 . . 111.94(9)
N3 C4 H4A . . 109.2
C5 C4 H4A . . 109.2
N3 C4 H4B . . 109.2
C5 C4 H4B . . 109.2
H4A C4 H4B . . 107.9
C6 C5 C10 . . 118.56(10)
C6 C5 C4 . . 122.21(10)
C10 C5 C4 . . 119.22(10)
C7 C6 C5 . . 122.18(11)
C7 C6 H6 . . 118.9
C5 C6 H6 . . 118.9
C6 C7 C8 . . 117.77(10)
C6 C7 C11 . . 121.71(11)
C8 C7 C11 . . 120.52(10)
C9 C8 C7 . . 121.23(10)
C9 C8 H8 . . 119.4
C7 C8 H8 . . 119.4
C8 C9 C10 . . 119.98(11)
C8 C9 H9 . . 120.0
C10 C9 H9 . . 120.0
O1 C10 C9 . . 117.26(10)
O1 C10 C5 . . 122.45(10)
C9 C10 C5 . . 120.28(11)
C7 C11 H11A . . 109.5
C7 C11 H11B . . 109.5
H11A C11 H11B . . 109.5
C7 C11 H11C . . 109.5
H11A C11 H11C . . 109.5
H11B C11 H11C . . 109.5
N3 C12 C12 . 3_757 110.89(11)
N3 C12 H12A . . 109.5
C12 C12 H12A 3_757 . 109.5
N3 C12 H12B . . 109.5
C12 C12 H12B 3_757 . 109.5
H12A C12 H12B . . 108.1

loop_
_geom_bond_atom_site_label_1
_geom_bond_atom_site_label_2
_geom_bond_site_symmetry_2
_geom_bond_distance
_geom_bond_publ_flag
O1 C10 . 1.3755(14) y
O1 C2 . 1.4525(13) y
C2 N3 . 1.4291(14) no
C2 H2A . 0.9700 no
C2 H2B . 0.9700 no
N3 C12 . 1.4663(14) no
N3 C4 . 1.4701(14) no
C4 C5 . 1.5134(15) no
C4 H4A . 0.9700 no
C4 H4B . 0.9700 no
C5 C6 . 1.3926(16) no
C5 C10 . 1.3928(16) no
C6 C7 . 1.3905(16) no
C6 H6 . 0.9300 no
C7 C8 . 1.3958(18) no
C7 C11 . 1.5052(16) no
C8 C9 . 1.3808(17) no
C8 H8 . 0.9300 ?
C9 C10 . 1.3910(16) ?
C9 H9 . 0.9300 ?
C11 H11A . 0.9600 ?
C11 H11B . 0.9600 ?
C11 H11C . 0.9600 ?
C12 C12 3_757 1.521(2) ?
C12 H12A . 0.9700 ?
C12 H12B . 0.9700 ?

loop_
_geom_hbond_atom_site_label_D
_geom_hbond_atom_site_label_H
_geom_hbond_atom_site_label_A
_geom_hbond_site_symmetry_A
_geom_hbond_distance_DH
_geom_hbond_distance_HA
_geom_hbond_distance_DA
_geom_hbond_angle_DHA
_geom_hbond_publ_flag
C2 H2A O1 2_646 0.97 2.57 3.4250(10) 147 yes
